data_8102806
loop_
_publ_author_name
'Lina Lin'
'Jian Zhou'
'Weiyu Wu'
'Banfeng Ruan'

_publ_section_title
;
 Crystal structure of (E)-4-chloro-2-(isopropyliminomethyl)phenol,
 C10H12ClNO
;
_journal_issue 3
_journal_name_full 'Zeitschrift f\"ur Kristallographie - New Crystal Structures'
_journal_page_first 567
_journal_volume 225
_journal_year 2010
_chemical_formula_moiety 'C10 H12 Cl N O'
_chemical_formula_sum 'C10 H12 Cl N O'
_chemical_formula_weight 197.66
_chemical_name_systematic
; 
(E)-4-chloro-2-((isopropylimino)methyl)phenol, 
C~10~H~12~Cl~N~O
;
_space_group_IT_number 15
_symmetry_cell_setting monoclinic
_symmetry_space_group_name_Hall '-C 2yc'
_symmetry_space_group_name_H-M 'C 1 2/c 1'
_atom_sites_solution_hydrogens geom
_atom_sites_solution_primary direct
_atom_sites_solution_secondary difmap
_audit_creation_method SHELXL-97
_cell_angle_alpha 90.00
_cell_angle_beta 105.137(2)
_cell_angle_gamma 90.00
_cell_formula_units_Z 8
_cell_length_a 21.459(2)
_cell_length_b 5.6893(6)
_cell_length_c 17.7603(19)
_cell_measurement_reflns_used 2080
_cell_measurement_temperature 298(2)
_cell_measurement_theta_max 25.16
_cell_measurement_theta_min 2.38
_cell_volume 2093.1(4)
_computing_cell_refinement SMART
_computing_data_collection 'SMART (Bruker, 2000)'
_computing_data_reduction 'SAINT (Bruker, 2000)'
_computing_molecular_graphics SHELXTL
_computing_publication_material SHELXTL
_computing_structure_refinement SHELXTL
_computing_structure_solution 'SHELXTL (Bruker, 2000)'
_diffrn_ambient_temperature 298(2)
_diffrn_measured_fraction_theta_full 0.994
_diffrn_measured_fraction_theta_max 0.994
_diffrn_measurement_device_type 'CCD area detector'
_diffrn_measurement_method 'phi and omega scans'
_diffrn_radiation_monochromator graphite
_diffrn_radiation_source 'fine-focus sealed tube'
_diffrn_radiation_type MoK\a
_diffrn_radiation_wavelength 0.71073
_diffrn_reflns_av_R_equivalents 0.0223
_diffrn_reflns_av_sigmaI/netI 0.0220
_diffrn_reflns_limit_h_max 25
_diffrn_reflns_limit_h_min -26
_diffrn_reflns_limit_k_max 6
_diffrn_reflns_limit_k_min -7
_diffrn_reflns_limit_l_max 22
_diffrn_reflns_limit_l_min -22
_diffrn_reflns_number 6601
_diffrn_reflns_theta_full 26.50
_diffrn_reflns_theta_max 26.50
_diffrn_reflns_theta_min 2.38
_exptl_absorpt_coefficient_mu 0.326
_exptl_absorpt_correction_type multi-scan
_exptl_absorpt_process_details 'SADABS; Bruker, 2000'
_exptl_crystal_colour yellow
_exptl_crystal_density_diffrn 1.254
_exptl_crystal_density_method 'not measured'
_exptl_crystal_description block
_exptl_crystal_F_000 832
_exptl_crystal_size_max 0.32
_exptl_crystal_size_mid 0.21
_exptl_crystal_size_min 0.13
_refine_diff_density_max 0.230
_refine_diff_density_min -0.162
_refine_diff_density_rms 0.045
_refine_ls_extinction_method none
_refine_ls_goodness_of_fit_ref 1.039
_refine_ls_hydrogen_treatment constr
_refine_ls_matrix_type full
_refine_ls_number_parameters 121
_refine_ls_number_reflns 2155
_refine_ls_number_restraints 0
_refine_ls_restrained_S_all 1.039
_refine_ls_R_factor_all 0.0803
_refine_ls_R_factor_gt 0.0664
_refine_ls_shift/su_max 0.000
_refine_ls_shift/su_mean 0.000
_refine_ls_structure_factor_coef Fsqd
_refine_ls_weighting_details 'calc w=1/[\s^2^(Fo^2^)+(0.0996P)^2^+1.5933P] where P=(Fo^2^+2Fc^2^)/3'
_refine_ls_weighting_scheme calc
_refine_ls_wR_factor_gt 0.1791
_refine_ls_wR_factor_ref 0.1904
_reflns_number_gt 1755
_reflns_number_total 2155
_reflns_threshold_expression >2sigma(I)
_cod_data_source_file 1267-3124.cff
_cod_data_source_block 091122am
_cod_depositor_comments
;
The following automatic conversions were performed:
'_symmetry_cell_setting' value 'Monoclinic' changed to 'monoclinic'
according to '/home/saulius/struct/CIF-dictionaries/cif_core.dic'
dictionary named 'cif_core.dic' version 2.4.1 from 2010-06-29.

Automatic conversion script
Id: cif_fix_enum 1555 2011-01-17 13:19:09Z saulius 
;
_cod_original_sg_symbol_H-M C2/c
_cod_database_code 8102806

loop_
_symmetry_equiv_pos_as_xyz
'x, y, z'
'-x, y, -z+1/2'
'x+1/2, y+1/2, z'
'-x+1/2, y+1/2, -z+1/2'
'-x, -y, -z'
'x, -y, z-1/2'
'-x+1/2, -y+1/2, -z'
'x+1/2, -y+1/2, z-1/2'

loop_
_atom_site_label
_atom_site_type_symbol
_atom_site_fract_x
_atom_site_fract_y
_atom_site_fract_z
_atom_site_U_iso_or_equiv
_atom_site_adp_type
_atom_site_occupancy
_atom_site_symmetry_multiplicity
_atom_site_calc_flag
_atom_site_refinement_flags
_atom_site_disorder_assembly
_atom_site_disorder_group
Cl1 Cl 0.26262(4) -0.04085(17) 0.08800(5) 0.0870(4) Uani 1 1 d . . .
N1 N 0.09614(10) 0.0875(4) 0.33088(12) 0.0584(6) Uani 1 1 d . . .
O1 O 0.07961(13) 0.4278(4) 0.23119(14) 0.0861(7) Uani 1 1 d . . .
H1 H 0.0753 0.3538 0.2691 0.129 Uiso 1 1 calc R . .
C1 C 0.15101(12) 0.1059(4) 0.23040(13) 0.0502(6) Uani 1 1 d . . .
C2 C 0.12218(13) 0.3171(5) 0.19997(15) 0.0595(7) Uani 1 1 d . . .
C3 C 0.13766(17) 0.4168(5) 0.13578(17) 0.0708(8) Uani 1 1 d . . .
H3 H 0.1186 0.5580 0.1155 0.085 Uiso 1 1 calc R . .
C4 C 0.18082(15) 0.3085(5) 0.10203(15) 0.0690(8) Uani 1 1 d . . .
H4 H 0.1912 0.3766 0.0593 0.083 Uiso 1 1 calc R . .
C5 C 0.20858(13) 0.0994(5) 0.13170(15) 0.0576(6) Uani 1 1 d . . .
C6 C 0.19459(13) -0.0017(5) 0.19583(15) 0.0566(6) Uani 1 1 d . . .
H6 H 0.2143 -0.1420 0.2160 0.068 Uiso 1 1 calc R . .
C7 C 0.13621(13) -0.0026(5) 0.29833(15) 0.0558(6) Uani 1 1 d . . .
H7 H 0.1569 -0.1417 0.3181 0.067 Uiso 1 1 calc R . .
C8 C 0.08425(15) -0.0300(6) 0.39966(17) 0.0673(8) Uani 1 1 d . . .
H8 H 0.1191 -0.1426 0.4202 0.081 Uiso 1 1 calc R . .
C9 C 0.0842(2) 0.1522(8) 0.4608(2) 0.1005(12) Uani 1 1 d . . .
H9A H 0.1246 0.2348 0.4733 0.151 Uiso 1 1 calc R . .
H9B H 0.0784 0.0770 0.5069 0.151 Uiso 1 1 calc R . .
H9C H 0.0496 0.2614 0.4415 0.151 Uiso 1 1 calc R . .
C10 C 0.0216(2) -0.1594(8) 0.3758(2) 0.1056(13) Uani 1 1 d . . .
H10A H -0.0130 -0.0494 0.3577 0.158 Uiso 1 1 calc R . .
H10B H 0.0148 -0.2445 0.4197 0.158 Uiso 1 1 calc R . .
H10C H 0.0227 -0.2676 0.3347 0.158 Uiso 1 1 calc R . .

loop_
_atom_site_aniso_label
_atom_site_aniso_U_11
_atom_site_aniso_U_22
_atom_site_aniso_U_33
_atom_site_aniso_U_23
_atom_site_aniso_U_13
_atom_site_aniso_U_12
Cl1 0.0961(7) 0.0937(7) 0.0879(6) -0.0063(4) 0.0540(5) 0.0075(4)
N1 0.0567(12) 0.0617(13) 0.0598(12) 0.0035(10) 0.0206(10) 0.0034(10)
O1 0.1128(18) 0.0710(14) 0.0877(15) 0.0185(11) 0.0497(14) 0.0389(13)
C1 0.0543(14) 0.0464(13) 0.0502(12) -0.0006(10) 0.0141(10) -0.0019(10)
C2 0.0690(16) 0.0534(15) 0.0569(14) 0.0014(11) 0.0179(12) 0.0070(12)
C3 0.099(2) 0.0521(15) 0.0638(16) 0.0127(13) 0.0252(15) 0.0100(15)
C4 0.091(2) 0.0663(18) 0.0541(14) 0.0013(13) 0.0272(14) -0.0099(15)
C5 0.0621(15) 0.0577(15) 0.0569(14) -0.0066(12) 0.0227(12) -0.0052(12)
C6 0.0590(15) 0.0519(14) 0.0607(15) -0.0013(11) 0.0192(12) 0.0007(11)
C7 0.0563(15) 0.0540(14) 0.0584(14) 0.0059(11) 0.0175(12) 0.0046(11)
C8 0.0645(17) 0.0772(19) 0.0657(16) 0.0124(14) 0.0268(14) 0.0097(14)
C9 0.123(3) 0.116(3) 0.0705(19) -0.015(2) 0.039(2) -0.020(2)
C10 0.108(3) 0.122(3) 0.095(2) -0.004(2) 0.041(2) -0.042(3)

loop_
_atom_type_symbol
_atom_type_description
_atom_type_scat_dispersion_real
_atom_type_scat_dispersion_imag
_atom_type_scat_source
C C 0.0033 0.0016 'International Tables Vol C Tables 4.2.6.8 and 6.1.1.4'
H H 0.0000 0.0000 'International Tables Vol C Tables 4.2.6.8 and 6.1.1.4'
N N 0.0061 0.0033 'International Tables Vol C Tables 4.2.6.8 and 6.1.1.4'
O O 0.0106 0.0060 'International Tables Vol C Tables 4.2.6.8 and 6.1.1.4'
Cl Cl 0.1484 0.1585 'International Tables Vol C Tables 4.2.6.8 and 6.1.1.4'

loop_
_geom_angle_atom_site_label_1
_geom_angle_atom_site_label_2
_geom_angle_atom_site_label_3
_geom_angle
_geom_angle_site_symmetry_1
_geom_angle_site_symmetry_3
_geom_angle_publ_flag
C7 N1 C8 118.8(2) . . ?
C2 O1 H1 109.5 . . ?
C6 C1 C2 119.4(2) . . ?
C6 C1 C7 119.7(2) . . ?
C2 C1 C7 120.9(2) . . ?
O1 C2 C3 118.8(2) . . ?
O1 C2 C1 121.7(2) . . ?
C3 C2 C1 119.5(2) . . ?
C4 C3 C2 120.5(3) . . ?
C4 C3 H3 119.7 . . ?
C2 C3 H3 119.7 . . ?
C5 C4 C3 119.7(2) . . ?
C5 C4 H4 120.1 . . ?
C3 C4 H4 120.1 . . ?
C4 C5 C6 120.9(2) . . ?
C4 C5 Cl1 119.8(2) . . ?
C6 C5 Cl1 119.3(2) . . ?
C5 C6 C1 120.0(2) . . ?
C5 C6 H6 120.0 . . ?
C1 C6 H6 120.0 . . ?
N1 C7 C1 121.8(2) . . ?
N1 C7 H7 119.1 . . ?
C1 C7 H7 119.1 . . ?
N1 C8 C10 109.1(3) . . ?
N1 C8 C9 108.6(3) . . ?
C10 C8 C9 112.0(3) . . ?
N1 C8 H8 109.0 . . ?
C10 C8 H8 109.0 . . ?
C9 C8 H8 109.0 . . ?
C8 C9 H9A 109.5 . . ?
C8 C9 H9B 109.5 . . ?
H9A C9 H9B 109.5 . . ?
C8 C9 H9C 109.5 . . ?
H9A C9 H9C 109.5 . . ?
H9B C9 H9C 109.5 . . ?
C8 C10 H10A 109.5 . . ?
C8 C10 H10B 109.5 . . ?
H10A C10 H10B 109.5 . . ?
C8 C10 H10C 109.5 . . ?
H10A C10 H10C 109.5 . . ?
H10B C10 H10C 109.5 . . ?

loop_
_geom_bond_atom_site_label_1
_geom_bond_atom_site_label_2
_geom_bond_distance
_geom_bond_site_symmetry_2
_geom_bond_publ_flag
Cl1 C5 1.747(3) . ?
N1 C7 1.263(3) . ?
N1 C8 1.472(3) . ?
O1 C2 1.343(3) . ?
O1 H1 0.8200 . ?
C1 C6 1.388(3) . ?
C1 C2 1.394(4) . ?
C1 C7 1.462(3) . ?
C2 C3 1.389(4) . ?
C3 C4 1.374(4) . ?
C3 H3 0.9300 . ?
C4 C5 1.373(4) . ?
C4 H4 0.9300 . ?
C5 C6 1.377(4) . ?
C6 H6 0.9300 . ?
C7 H7 0.9300 . ?
C8 C10 1.494(5) . ?
C8 C9 1.502(5) . ?
C8 H8 0.9800 . ?
C9 H9A 0.9600 . ?
C9 H9B 0.9600 . ?
C9 H9C 0.9600 . ?
C10 H10A 0.9600 . ?
C10 H10B 0.9600 . ?
C10 H10C 0.9600 . ?

loop_
_cod_related_entry_id
_cod_related_entry_database
_cod_related_entry_code
1 ChemSpider 30653996
